data_4310322
loop_
_publ_author_name
'Aldjia Choualeb'
'Pierre Braunstein'
'Jacky Ros\'e'
'Richard Welter'

_publ_contact_author_address
;
Institut Le Bel, rue Blaise Pascal, 67000 STRASBOURG, FRANCE
;
_publ_contact_author_email braunst@chimie.u-strasbg.fr
_publ_contact_author_fax 0390241232
_publ_contact_author_name
;
Pierre Braunstein
;
_publ_contact_author_phone 0390241593
_publ_section_title
;
 Reactions of the Tetrahedral Clusters [MCo3(CO)12]- (M = Ru, Fe) with
 Functional Mono- and Diynes
;
_journal_name_full 'Inorganic Chemistry'
_journal_page_first 57
_journal_page_last 71
_journal_paper_doi 10.1021/ic034832k
_journal_volume 43
_journal_year 2004
_chemical_formula_moiety 'C24 H26 Co3 N O11 Ru'
_chemical_formula_sum 'C24 H26 Co3 N O11 Ru'
_chemical_formula_weight 782.32
_chemical_name_systematic
; 
 ? 
;
_space_group_IT_number 14
_symmetry_cell_setting monoclinic
_symmetry_space_group_name_Hall '-P 2ybc'
_symmetry_space_group_name_H-M 'P 1 21/c 1'
_atom_sites_solution_hydrogens geom
_atom_sites_solution_primary direct
_atom_sites_solution_secondary difmap
_audit_creation_date 10-05-02
_audit_creation_method SHELXL-97
_cell_angle_alpha 90.00
_cell_angle_beta 95.038(5)
_cell_angle_gamma 90.00
_cell_formula_units_Z 4
_cell_length_a 9.766(5)
_cell_length_b 11.686(5)
_cell_length_c 25.695(5)
_cell_measurement_reflns_used 27392
_cell_measurement_temperature 173(2)
_cell_measurement_theta_max 32.032
_cell_measurement_theta_min 0.998
_cell_volume 2921(2)
_computing_cell_refinement 'Denzo (Nonius B.V., 1998)'
_computing_data_collection 'Collect (Nonius B.V., 1998)'
_computing_data_reduction 'Denzo (Nonius B.V., 1998)'
_computing_molecular_graphics 'PLATON 98 (Spek, 1998)'
_computing_publication_material 'SHELXL-97 (Sheldrick, 1997)'
_computing_structure_refinement 'SHELXL-97 (Sheldrick, 1997)'
_computing_structure_solution 'SHELXS-97 (Sheldrick, 1997)'
_diffrn_ambient_temperature 173(2)
_diffrn_measured_fraction_theta_full 0.995
_diffrn_measured_fraction_theta_max 0.995
_diffrn_measurement_device_type KappaCCD
_diffrn_measurement_method '\p scans'
_diffrn_radiation_monochromator graphite
_diffrn_radiation_source 'fine-focus sealed tube'
_diffrn_radiation_type MoK\a
_diffrn_radiation_wavelength 0.71069
_diffrn_reflns_av_R_equivalents 0.0000
_diffrn_reflns_av_sigmaI/netI 0.1016
_diffrn_reflns_limit_h_max 14
_diffrn_reflns_limit_h_min -14
_diffrn_reflns_limit_k_max 17
_diffrn_reflns_limit_k_min 0
_diffrn_reflns_limit_l_max 38
_diffrn_reflns_limit_l_min 0
_diffrn_reflns_number 10120
_diffrn_reflns_theta_full 32.02
_diffrn_reflns_theta_max 32.02
_diffrn_reflns_theta_min 2.72
_exptl_absorpt_coefficient_mu 2.237
_exptl_absorpt_correction_type none
_exptl_crystal_colour violet
_exptl_crystal_density_diffrn 1.779
_exptl_crystal_density_method 'not measured'
_exptl_crystal_description prism
_exptl_crystal_F_000 1560
_exptl_crystal_size_max 0.13
_exptl_crystal_size_mid 0.10
_exptl_crystal_size_min 0.08
_refine_diff_density_max 0.462
_refine_diff_density_min -1.030
_refine_diff_density_rms 0.108
_refine_ls_extinction_method none
_refine_ls_goodness_of_fit_ref 0.714
_refine_ls_hydrogen_treatment mixed
_refine_ls_matrix_type full
_refine_ls_number_parameters 361
_refine_ls_number_reflns 10119
_refine_ls_number_restraints 0
_refine_ls_restrained_S_all 0.714
_refine_ls_R_factor_all 0.0733
_refine_ls_R_factor_gt 0.0333
_refine_ls_shift/su_max 0.001
_refine_ls_shift/su_mean 0.000
_refine_ls_structure_factor_coef Fsqd
_refine_ls_weighting_details 'calc w=1/[\s^2^(Fo^2^)+(0.0000P)^2^+0.0000P] where P=(Fo^2^+2Fc^2^)/3'
_refine_ls_weighting_scheme calc
_refine_ls_wR_factor_gt 0.0697
_refine_ls_wR_factor_ref 0.0831
_reflns_number_gt 6256
_reflns_number_total 10119
_reflns_threshold_expression >2sigma(I)
_cod_data_source_file ic034832ksi20030716_071328.cif
_cod_data_source_block (NEt4)4
_cod_depositor_comments
;
The following automatic conversions were performed:
'_symmetry_cell_setting' value 'Monoclinic' changed to 'monoclinic'
according to '/home/saulius/struct/CIF-dictionaries/cif_core.dic'
dictionary named 'cif_core.dic' version 2.4.1 from 2010-06-29.

Automatic conversion script
Id: cif_fix_enum 1527 2010-12-29 10:47:43Z saulius 
;
_cod_original_sg_symbol_H-M 'P 21/c'
_cod_database_code 4310322

loop_
_symmetry_equiv_pos_as_xyz
'x, y, z'
'-x, y+1/2, -z+1/2'
'-x, -y, -z'
'x, -y-1/2, z-1/2'

loop_
_atom_site_label
_atom_site_type_symbol
_atom_site_fract_x
_atom_site_fract_y
_atom_site_fract_z
_atom_site_U_iso_or_equiv
_atom_site_adp_type
_atom_site_occupancy
_atom_site_symmetry_multiplicity
_atom_site_calc_flag
_atom_site_refinement_flags
_atom_site_disorder_assembly
_atom_site_disorder_group
Ru1 Ru 0.04168(2) 0.717093(15) 0.143960(7) 0.02420(5) Uani 1 1 d . . .
Co2 Co -0.18503(3) 0.62265(3) 0.108300(13) 0.02733(8) Uani 1 1 d . . .
Co1 Co 0.00103(4) 0.48424(3) 0.136704(13) 0.02835(8) Uani 1 1 d . . .
Co3 Co 0.16649(3) 0.58269(3) 0.087005(13) 0.02744(8) Uani 1 1 d . . .
O11 O -0.12226(18) 0.83363(15) 0.02248(6) 0.0330(4) Uani 1 1 d . . .
O6 O -0.2217(2) 0.76035(17) 0.19901(7) 0.0438(5) Uani 1 1 d . . .
O10 O 0.05481(19) 0.97062(15) 0.12188(7) 0.0394(4) Uani 1 1 d . . .
O3 O 0.2778(2) 0.3772(2) 0.13655(10) 0.0665(7) Uani 1 1 d . . .
O7 O 0.3559(2) 0.5627(3) 0.00676(10) 0.0906(10) Uani 1 1 d . . .
O4 O -0.3409(3) 0.4501(2) 0.15807(10) 0.0736(8) Uani 1 1 d . . .
O5 O -0.4194(2) 0.7380(2) 0.05187(9) 0.0580(6) Uani 1 1 d . . .
O1 O -0.0858(3) 0.24771(18) 0.11625(10) 0.0714(8) Uani 1 1 d . . .
O9 O 0.1498(3) 0.7511(2) 0.25778(8) 0.0652(7) Uani 1 1 d . . .
O2 O 0.0402(3) 0.48164(18) 0.25084(8) 0.0595(6) Uani 1 1 d . . .
O8 O 0.3639(2) 0.72570(19) 0.14670(9) 0.0570(6) Uani 1 1 d . . .
N N -0.4869(2) 1.06977(18) 0.16525(8) 0.0306(5) Uani 1 1 d . . .
C12 C -0.0259(2) 0.6635(2) 0.06496(9) 0.0243(5) Uani 1 1 d . . .
C11 C -0.0407(2) 0.5440(2) 0.06578(9) 0.0254(5) Uani 1 1 d . . .
C13 C -0.0414(3) 0.7328(2) 0.01560(9) 0.0305(5) Uani 1 1 d . . .
H13A H 0.0487 0.7548 0.0059 0.037 Uiso 1 1 calc . . .
H13B H -0.0855 0.6867 -0.0125 0.037 Uiso 1 1 calc . . .
C10 C 0.0502(2) 0.8747(2) 0.12990(9) 0.0273(5) Uani 1 1 d . . .
C6 C -0.1597(3) 0.7213(2) 0.16660(10) 0.0304(5) Uani 1 1 d . . .
C18 C -0.2735(3) 0.9936(2) 0.12508(11) 0.0392(6) Uani 1 1 d . . .
H18A H -0.2447 0.9356 0.1019 0.059 Uiso 1 1 calc . . .
H18B H -0.2248 0.9845 0.1589 0.059 Uiso 1 1 calc . . .
H18C H -0.2541 1.0678 0.1114 0.059 Uiso 1 1 calc . . .
C7 C 0.2805(3) 0.5696(3) 0.03823(12) 0.0477(8) Uani 1 1 d . . .
C20 C -0.4535(4) 0.9414(3) 0.24588(13) 0.0659(10) Uani 1 1 d . . .
H20A H -0.4098 0.9395 0.2808 0.099 Uiso 1 1 calc . . .
H20B H -0.4176 0.8810 0.2257 0.099 Uiso 1 1 calc . . .
H20C H -0.5508 0.9315 0.2468 0.099 Uiso 1 1 calc . . .
C17 C -0.4264(3) 0.9827(2) 0.12969(10) 0.0345(6) Uani 1 1 d . . .
H17A H -0.4446 0.9066 0.1425 0.041 Uiso 1 1 calc . . .
H17B H -0.4739 0.9895 0.0951 0.041 Uiso 1 1 calc . . .
C1 C -0.0528(3) 0.3398(2) 0.12432(11) 0.0435(7) Uani 1 1 d . . .
C8 C 0.2597(3) 0.6868(2) 0.12953(11) 0.0372(6) Uani 1 1 d . . .
C15 C -0.2241(3) 0.9965(3) -0.01992(11) 0.0418(7) Uani 1 1 d . . .
C3 C 0.2014(3) 0.4512(2) 0.12353(11) 0.0416(7) Uani 1 1 d . . .
C21 C -0.6407(3) 1.0486(2) 0.16153(11) 0.0385(6) Uani 1 1 d . . .
H21A H -0.6564 0.9679 0.1675 0.046 Uiso 1 1 calc . . .
H21B H -0.6785 1.0662 0.1263 0.046 Uiso 1 1 calc . . .
C2 C 0.0254(3) 0.4829(2) 0.20611(11) 0.0398(6) Uani 1 1 d . . .
C9 C 0.1083(3) 0.7383(2) 0.21541(11) 0.0383(6) Uani 1 1 d . . .
C4 C -0.2729(3) 0.5151(2) 0.13875(12) 0.0461(7) Uani 1 1 d . . .
C24 C -0.4930(4) 1.2178(3) 0.09203(14) 0.0608(9) Uani 1 1 d . . .
H24A H -0.4674 1.2953 0.0850 0.091 Uiso 1 1 calc . . .
H24B H -0.5904 1.2089 0.0842 0.091 Uiso 1 1 calc . . .
H24C H -0.4455 1.1666 0.0706 0.091 Uiso 1 1 calc . . .
C23 C -0.4552(3) 1.1908(2) 0.14882(12) 0.0427(7) Uani 1 1 d . . .
H23A H -0.5035 1.2436 0.1699 0.051 Uiso 1 1 calc . . .
H23B H -0.3575 1.2043 0.1565 0.051 Uiso 1 1 calc . . .
C5 C -0.3268(3) 0.6938(2) 0.07288(11) 0.0385(6) Uani 1 1 d . . .
C19 C -0.4255(3) 1.0553(3) 0.22113(11) 0.0471(7) Uani 1 1 d . . .
H19A H -0.3268 1.0656 0.2220 0.056 Uiso 1 1 calc . . .
H19B H -0.4611 1.1154 0.2422 0.056 Uiso 1 1 calc . . .
C14 C -0.1323(3) 0.8982(2) -0.02447(10) 0.0418(7) Uani 1 1 d . . .
H14A H -0.1676 0.8501 -0.0534 0.050 Uiso 1 1 calc . . .
H14B H -0.0418 0.9250 -0.0316 0.050 Uiso 1 1 calc . . .
C22 C -0.7184(3) 1.1175(3) 0.19957(12) 0.0475(7) Uani 1 1 d . . .
H22A H -0.8142 1.0979 0.1951 0.071 Uiso 1 1 calc . . .
H22B H -0.7074 1.1977 0.1930 0.071 Uiso 1 1 calc . . .
H22C H -0.6826 1.1003 0.2347 0.071 Uiso 1 1 calc . . .
C16 C -0.2956(4) 1.0772(3) -0.01972(12) 0.0521(8) Uani 1 1 d . . .
H16 H -0.3523 1.1411 -0.0196 0.062 Uiso 1 1 calc . . .
H1 H -0.0713 0.5084 0.0342 0.050 Uiso 1 1 d . . .

loop_
_atom_site_aniso_label
_atom_site_aniso_U_11
_atom_site_aniso_U_22
_atom_site_aniso_U_33
_atom_site_aniso_U_23
_atom_site_aniso_U_13
_atom_site_aniso_U_12
Ru1 0.02954(10) 0.01993(9) 0.02328(10) -0.00086(7) 0.00312(7) 0.00161(8)
Co2 0.02676(17) 0.02537(17) 0.03102(18) -0.00111(13) 0.00912(14) -0.00132(13)
Co1 0.03904(19) 0.01889(15) 0.02777(18) 0.00055(13) 0.00664(14) 0.00112(14)
Co3 0.02581(17) 0.02710(17) 0.02975(18) -0.00344(13) 0.00427(13) 0.00276(13)
O11 0.0407(10) 0.0311(9) 0.0275(9) 0.0074(7) 0.0054(7) 0.0072(8)
O6 0.0521(12) 0.0395(11) 0.0435(11) -0.0070(9) 0.0245(10) 0.0021(9)
O10 0.0457(11) 0.0239(9) 0.0494(12) 0.0041(8) 0.0087(9) -0.0030(8)
O3 0.0625(15) 0.0540(14) 0.0828(18) 0.0161(13) 0.0049(13) 0.0296(12)
O7 0.0506(14) 0.150(3) 0.0764(18) -0.0527(19) 0.0339(14) -0.0251(17)
O4 0.0794(17) 0.0470(14) 0.103(2) 0.0025(14) 0.0551(16) -0.0191(13)
O5 0.0332(11) 0.0638(15) 0.0751(16) 0.0006(13) -0.0053(11) 0.0076(11)
O1 0.107(2) 0.0305(11) 0.0803(18) -0.0117(12) 0.0318(16) -0.0218(13)
O9 0.0939(19) 0.0619(15) 0.0354(12) -0.0137(11) -0.0201(12) 0.0276(14)
O2 0.0971(19) 0.0483(13) 0.0327(12) 0.0082(10) 0.0035(12) -0.0028(13)
O8 0.0316(11) 0.0639(15) 0.0743(16) -0.0289(12) -0.0014(10) -0.0051(11)
N 0.0308(11) 0.0278(11) 0.0332(11) -0.0034(9) 0.0033(9) -0.0001(9)
C12 0.0240(11) 0.0262(12) 0.0234(11) 0.0009(9) 0.0067(9) 0.0007(9)
C11 0.0245(11) 0.0293(12) 0.0228(11) -0.0043(9) 0.0037(9) 0.0001(10)
C13 0.0351(14) 0.0310(13) 0.0257(12) 0.0015(10) 0.0041(10) 0.0037(11)
C10 0.0243(12) 0.0275(13) 0.0300(12) -0.0022(10) 0.0023(10) -0.0001(10)
C6 0.0372(14) 0.0231(12) 0.0322(13) 0.0040(10) 0.0095(11) 0.0011(11)
C18 0.0377(15) 0.0318(14) 0.0492(17) 0.0001(12) 0.0100(13) 0.0036(12)
C7 0.0291(14) 0.068(2) 0.0470(17) -0.0232(16) 0.0077(13) -0.0076(14)
C20 0.072(2) 0.078(3) 0.050(2) 0.0222(18) 0.0224(18) 0.029(2)
C17 0.0378(14) 0.0290(13) 0.0380(14) -0.0034(11) 0.0104(11) 0.0018(11)
C1 0.0590(19) 0.0306(15) 0.0434(17) -0.0026(12) 0.0176(14) -0.0035(14)
C8 0.0363(15) 0.0320(14) 0.0431(16) -0.0079(12) 0.0019(12) 0.0028(12)
C15 0.0450(16) 0.0444(17) 0.0354(15) 0.0083(12) 0.0004(12) 0.0057(14)
C3 0.0434(16) 0.0364(15) 0.0443(16) -0.0005(13) -0.0006(13) 0.0098(13)
C21 0.0289(13) 0.0437(16) 0.0436(16) -0.0059(13) 0.0069(12) -0.0003(12)
C2 0.0548(18) 0.0246(13) 0.0404(16) 0.0037(11) 0.0060(13) 0.0013(12)
C9 0.0515(17) 0.0296(14) 0.0328(14) -0.0019(11) -0.0022(13) 0.0110(12)
C4 0.0551(18) 0.0326(15) 0.0545(18) -0.0100(13) 0.0268(15) -0.0087(14)
C24 0.082(3) 0.0423(18) 0.061(2) 0.0153(16) 0.0204(19) 0.0179(18)
C23 0.0466(17) 0.0270(13) 0.0562(19) -0.0029(13) 0.0145(14) -0.0019(12)
C5 0.0295(14) 0.0414(16) 0.0450(16) -0.0079(13) 0.0064(12) -0.0041(12)
C19 0.0447(17) 0.060(2) 0.0361(16) -0.0019(14) 0.0013(13) 0.0061(15)
C14 0.0496(17) 0.0458(17) 0.0294(14) 0.0109(12) 0.0006(12) 0.0109(14)
C22 0.0399(16) 0.0499(18) 0.0538(19) -0.0097(14) 0.0106(14) 0.0038(14)
C16 0.061(2) 0.0498(19) 0.0442(18) 0.0048(15) 0.0006(15) 0.0177(17)

loop_
_atom_type_symbol
_atom_type_description
_atom_type_scat_dispersion_real
_atom_type_scat_dispersion_imag
_atom_type_scat_source
Ru Ru -1.2594 0.8363 'International Tables Vol C Tables 4.2.6.8 and 6.1.1.4'
Co Co 0.3494 0.9721 'International Tables Vol C Tables 4.2.6.8 and 6.1.1.4'
O O 0.0106 0.0060 'International Tables Vol C Tables 4.2.6.8 and 6.1.1.4'
N N 0.0061 0.0033 'International Tables Vol C Tables 4.2.6.8 and 6.1.1.4'
C C 0.0033 0.0016 'International Tables Vol C Tables 4.2.6.8 and 6.1.1.4'
H H 0.0000 0.0000 'International Tables Vol C Tables 4.2.6.8 and 6.1.1.4'

loop_
_geom_angle_atom_site_label_1
_geom_angle_atom_site_label_2
_geom_angle_atom_site_label_3
_geom_angle
_geom_angle_site_symmetry_1
_geom_angle_site_symmetry_3
_geom_angle_publ_flag
C10 Ru1 C9 92.31(11) . . ?
C10 Ru1 C6 95.08(10) . . ?
C9 Ru1 C6 88.78(12) . . ?
C10 Ru1 C12 96.77(10) . . ?
C9 Ru1 C12 170.57(10) . . ?
C6 Ru1 C12 92.91(9) . . ?
C10 Ru1 C8 93.72(10) . . ?
C9 Ru1 C8 86.02(11) . . ?
C6 Ru1 C8 169.95(10) . . ?
C12 Ru1 C8 90.85(10) . . ?
C10 Ru1 Co3 117.72(8) . . ?
C9 Ru1 Co3 119.73(8) . . ?
C6 Ru1 Co3 133.23(7) . . ?
C12 Ru1 Co3 53.31(6) . . ?
C8 Ru1 Co3 44.55(7) . . ?
C10 Ru1 Co2 113.79(7) . . ?
C9 Ru1 Co2 127.50(9) . . ?
C6 Ru1 Co2 46.39(7) . . ?
C12 Ru1 Co2 50.29(6) . . ?
C8 Ru1 Co2 132.88(7) . . ?
Co3 Ru1 Co2 88.33(3) . . ?
C10 Ru1 Co1 164.47(7) . . ?
C9 Ru1 Co1 103.21(8) . . ?
C6 Ru1 Co1 84.77(7) . . ?
C12 Ru1 Co1 67.75(6) . . ?
C8 Ru1 Co1 88.04(7) . . ?
Co3 Ru1 Co1 54.66(2) . . ?
Co2 Ru1 Co1 55.731(15) . . ?
C4 Co2 C5 99.98(14) . . ?
C4 Co2 C6 96.85(12) . . ?
C5 Co2 C6 99.27(12) . . ?
C4 Co2 C12 146.99(12) . . ?
C5 Co2 C12 101.85(11) . . ?
C6 Co2 C12 103.68(10) . . ?
C4 Co2 C11 107.50(11) . . ?
C5 Co2 C11 117.95(11) . . ?
C6 Co2 C11 129.86(10) . . ?
C12 Co2 C11 39.86(9) . . ?
C4 Co2 Co1 77.05(11) . . ?
C5 Co2 Co1 163.67(9) . . ?
C6 Co2 Co1 97.03(8) . . ?
C12 Co2 Co1 75.03(7) . . ?
C11 Co2 Co1 49.82(7) . . ?
C4 Co2 Ru1 126.26(11) . . ?
C5 Co2 Ru1 125.78(9) . . ?
C6 Co2 Ru1 53.59(8) . . ?
C12 Co2 Ru1 54.70(7) . . ?
C11 Co2 Ru1 76.94(7) . . ?
Co1 Co2 Ru1 65.88(3) . . ?
C2 Co1 C1 100.45(13) . . ?
C2 Co1 C11 159.05(11) . . ?
C1 Co1 C11 97.87(12) . . ?
C2 Co1 C3 96.78(12) . . ?
C1 Co1 C3 93.59(13) . . ?
C11 Co1 C3 92.12(11) . . ?
C2 Co1 Co3 119.57(9) . . ?
C1 Co1 Co3 123.44(9) . . ?
C11 Co1 Co3 55.78(7) . . ?
C3 Co1 Co3 46.84(8) . . ?
C2 Co1 Co2 109.23(9) . . ?
C1 Co1 Co2 111.41(11) . . ?
C11 Co1 Co2 53.87(7) . . ?
C3 Co1 Co2 139.02(8) . . ?
Co3 Co1 Co2 92.30(4) . . ?
C2 Co1 Ru1 86.28(8) . . ?
C1 Co1 Ru1 169.48(10) . . ?
C11 Co1 Ru1 74.23(7) . . ?
C3 Co1 Ru1 93.64(8) . . ?
Co3 Co1 Ru1 58.011(15) . . ?
Co2 Co1 Ru1 58.39(3) . . ?
C7 Co3 C3 101.14(15) . . ?
C7 Co3 C8 99.85(13) . . ?
C3 Co3 C8 101.16(13) . . ?
C7 Co3 C11 116.97(11) . . ?
C3 Co3 C11 94.87(12) . . ?
C8 Co3 C11 135.94(11) . . ?
C7 Co3 C12 116.61(13) . . ?
C3 Co3 C12 129.21(11) . . ?
C8 Co3 C12 104.20(11) . . ?
C11 Co3 C12 38.75(9) . . ?
C7 Co3 Co1 145.65(11) . . ?
C3 Co3 Co1 55.44(9) . . ?
C8 Co3 Co1 108.68(9) . . ?
C11 Co3 Co1 50.59(7) . . ?
C12 Co3 Co1 74.87(7) . . ?
C7 Co3 Ru1 146.60(11) . . ?
C3 Co3 Ru1 107.71(9) . . ?
C8 Co3 Ru1 58.68(9) . . ?
C11 Co3 Ru1 77.40(7) . . ?
C12 Co3 Ru1 54.66(6) . . ?
Co1 Co3 Ru1 67.33(3) . . ?
C14 O11 C13 109.20(19) . . ?
C23 N C19 107.1(2) . . ?
C23 N C21 111.1(2) . . ?
C19 N C21 110.4(2) . . ?
C23 N C17 110.9(2) . . ?
C19 N C17 110.6(2) . . ?
C21 N C17 106.71(19) . . ?
C11 C12 C13 123.1(2) . . ?
C11 C12 Co2 71.08(13) . . ?
C13 C12 Co2 124.08(17) . . ?
C11 C12 Co3 69.25(13) . . ?
C13 C12 Co3 118.96(16) . . ?
Co2 C12 Co3 116.45(11) . . ?
C11 C12 Ru1 107.23(16) . . ?
C13 C12 Ru1 129.36(17) . . ?
Co2 C12 Ru1 75.01(8) . . ?
Co3 C12 Ru1 72.02(7) . . ?
C12 C11 Co1 110.77(16) . . ?
C12 C11 Co2 69.06(13) . . ?
Co1 C11 Co2 76.31(8) . . ?
C12 C11 Co3 72.00(13) . . ?
Co1 C11 Co3 73.63(8) . . ?
Co2 C11 Co3 116.88(11) . . ?
O11 C13 C12 110.73(19) . . ?
O10 C10 Ru1 179.2(2) . . ?
O6 C6 Co2 140.0(2) . . ?
O6 C6 Ru1 140.0(2) . . ?
Co2 C6 Ru1 80.02(9) . . ?
O7 C7 Co3 178.9(3) . . ?
C18 C17 N 115.4(2) . . ?
O1 C1 Co1 179.3(3) . . ?
O8 C8 Co3 149.3(2) . . ?
O8 C8 Ru1 133.8(2) . . ?
Co3 C8 Ru1 76.76(10) . . ?
C16 C15 C14 175.4(3) . . ?
O3 C3 Co3 149.0(3) . . ?
O3 C3 Co1 133.2(3) . . ?
Co3 C3 Co1 77.73(10) . . ?
N C21 C22 114.9(2) . . ?
O2 C2 Co1 179.5(3) . . ?
O9 C9 Ru1 179.0(3) . . ?
O4 C4 Co2 174.0(3) . . ?
C24 C23 N 115.3(2) . . ?
O5 C5 Co2 177.5(3) . . ?
C20 C19 N 115.2(3) . . ?
O11 C14 C15 110.2(2) . . ?

loop_
_geom_bond_atom_site_label_1
_geom_bond_atom_site_label_2
_geom_bond_distance
_geom_bond_site_symmetry_2
_geom_bond_publ_flag
Ru1 C10 1.880(3) . ?
Ru1 C9 1.909(3) . ?
Ru1 C6 2.100(3) . ?
Ru1 C12 2.171(2) . ?
Ru1 C8 2.222(3) . ?
Ru1 Co3 2.5313(7) . ?
Ru1 Co2 2.5697(10) . ?
Ru1 Co1 2.7538(12) . ?
Co2 C4 1.745(3) . ?
Co2 C5 1.793(3) . ?
Co2 C6 1.889(3) . ?
Co2 C12 2.047(2) . ?
Co2 C11 2.073(2) . ?
Co2 Co1 2.4935(9) . ?
Co1 C2 1.778(3) . ?
Co1 C1 1.788(3) . ?
Co1 C11 1.961(2) . ?
Co1 C3 2.052(3) . ?
Co1 Co3 2.4347(8) . ?
Co3 C7 1.755(3) . ?
Co3 C3 1.817(3) . ?
Co3 C8 1.824(3) . ?
Co3 C11 2.098(2) . ?
Co3 C12 2.134(2) . ?
O11 C14 1.419(3) . ?
O11 C13 1.438(3) . ?
O6 C6 1.165(3) . ?
O10 C10 1.142(3) . ?
O3 C3 1.171(3) . ?
O7 C7 1.143(3) . ?
O4 C4 1.150(3) . ?
O5 C5 1.136(3) . ?
O1 C1 1.137(3) . ?
O9 C9 1.138(3) . ?
O2 C2 1.146(3) . ?
O8 C8 1.165(3) . ?
N C23 1.516(3) . ?
N C19 1.516(3) . ?
N C21 1.517(3) . ?
N C17 1.521(3) . ?
C12 C11 1.404(3) . ?
C12 C13 1.501(3) . ?
C18 C17 1.513(4) . ?
C20 C19 1.510(5) . ?
C15 C16 1.173(4) . ?
C15 C14 1.469(4) . ?
C21 C22 1.520(4) . ?
C24 C23 1.507(4) . ?
